data_1000026
_journal_coden_ASTM JAPUAW
_journal_name_full 'J. Appl. Chem. USSR, engl. trans.'
_journal_page_first 970
_journal_page_last 974
_journal_volume 44
_journal_year 1971
_chemical_formula_sum 'B2 Mg'
_space_group_IT_number 191
_symmetry_cell_setting hexagonal
_symmetry_Int_Tables_number 191
_symmetry_space_group_name_Hall '-P 6 2'
_symmetry_space_group_name_H-M 'P 6/m m m'
_audit_creation_date 2002-02-11
_cell_angle_alpha 90
_cell_angle_beta 90
_cell_angle_gamma 120.
_cell_formula_units_Z 1
_cell_length_a 3.085
_cell_length_b 3.085
_cell_length_c 3.523
_cell_volume 29.04
_cod_original_formula_sum 'Mg B2'
_cod_database_code 1000026

loop_
_symmetry_equiv_pos_as_xyz
x,y,z
-y,x-y,z
-x+y,-x,z
-x,-y,z
y,-x+y,z
x-y,x,z
y,x,-z
x-y,-y,-z
-x,-x+y,-z
-y,-x,-z
-x+y,y,-z
x,x-y,-z
-x,-y,-z
y,-x+y,-z
x-y,x,-z
x,y,-z
-y,x-y,-z
-x+y,-x,-z
-y,-x,z
-x+y,y,z
x,x-y,z
y,x,z
x-y,-y,z
-x,-x+y,z

loop_
_atom_site_label
_atom_site_symmetry_multiplicity
_atom_site_Wyckoff_symbol
_atom_site_fract_x
_atom_site_fract_y
_atom_site_fract_z
_atom_site_occupancy
_atom_site_type_symbol
Mg 1 a 0 0 0 1 Mg
B 2 d 0.3333 0.6667 0.5000 1 B
